data_4332576
loop_
_publ_author_name
'Sekiya, Ryo'
'Nishikiori, Shin-ichi'
'Ogura, Katsuyuki'

_publ_section_title
;
 Coordination Framework Hosts Consisting of 4-Pyridyl-Substituted
 Carboxylic Acid (PCA) Dimers and 1D Chains of Ni2+and SCN-:&#x00A0; A
 Rational Structural Extension toward Coordination Framework Hosts with
 Large Rectangular Cavities
;
_journal_issue 23
_journal_name_full 'Inorganic Chemistry'
_journal_page_first 9233
_journal_page_last 9244
_journal_paper_doi 10.1021/ic0605367
_journal_volume 45
_journal_year 2006
_chemical_formula_iupac '[Ni (S C N)2 (C14 H11 N O2)2]3/2.(C18 H12)'
_chemical_formula_moiety 'C45 H33 N6 Ni1.50 O6 S3, C18 H12'
_chemical_formula_sum 'C63 H45 N6 Ni1.5 O6 S3'
_chemical_formula_weight 1166.3
_chemical_name_systematic
;
catena-bis(N-trans-4-(2-(4-pyridyl)ethenyl)benzoic acid)nickel(II)
-bis(`m-thiocyanato-N,N',S,S')3/2.(benz[a]anthracene)
;
_space_group_IT_number 2
_symmetry_cell_setting triclinic
_symmetry_space_group_name_Hall '-P 1'
_symmetry_space_group_name_H-M 'P -1'
_atom_sites_solution_hydrogens geom
_atom_sites_solution_primary direct
_atom_sites_solution_secondary difmap
_audit_conform_dict_location ftp://ftp.iucr.org/pub/cif_core.dic
_audit_conform_dict_name cif_core.dic
_audit_conform_dict_version 2.3
_audit_creation_date 2006-03-18T21:40:40-00:00
_audit_creation_method 'WinGX routine CIF_UPDATE'
_cell_angle_alpha 120.456(3)
_cell_angle_beta 37.4460(10)
_cell_angle_gamma 134.530(5)
_cell_formula_units_Z 2
_cell_length_a 10.9741(4)
_cell_length_b 16.7648(4)
_cell_length_c 33.6402(9)
_cell_measurement_reflns_used 100
_cell_measurement_temperature 123(2)
_cell_measurement_theta_max 29.98
_cell_measurement_theta_min 1.00
_cell_volume 2664.8(3)
_computing_cell_refinement RAPID-AUTO
_computing_data_collection RAPID-AUTO
_computing_data_reduction 'SHELXL-97 (Sheldrick, 1997)'
_computing_molecular_graphics 'ORTEP-3 for Windows (L. J. Farrugia, 1997)'
_computing_structure_refinement 'SHELXL-97 (Sheldrick, 1997)'
_computing_structure_solution 'SHELXS-97 (Sheldrick, 1997)'
_diffrn_ambient_temperature 123(2)
_diffrn_measured_fraction_theta_full 0.973
_diffrn_measured_fraction_theta_max 0.973
_diffrn_measurement_device_type 'Rigaku RAXIS-RAPID'
_diffrn_measurement_method \w
_diffrn_radiation_monochromator graphite
_diffrn_radiation_probe x-ray
_diffrn_radiation_source 'fine-focus sealed tube'
_diffrn_radiation_type MoK\a
_diffrn_radiation_wavelength 0.71069
_diffrn_reflns_av_R_equivalents 0.0461
_diffrn_reflns_av_unetI/netI 0.0897
_diffrn_reflns_limit_h_max 15
_diffrn_reflns_limit_h_min -15
_diffrn_reflns_limit_k_max 23
_diffrn_reflns_limit_k_min -23
_diffrn_reflns_limit_l_max 46
_diffrn_reflns_limit_l_min -47
_diffrn_reflns_number 23311
_diffrn_reflns_theta_full 29.98
_diffrn_reflns_theta_max 29.98
_diffrn_reflns_theta_min 1.00
_exptl_absorpt_coefficient_mu 0.714
_exptl_absorpt_correction_T_max 0.932
_exptl_absorpt_correction_T_min 0.8416
_exptl_absorpt_correction_type multi-scan
_exptl_absorpt_process_details '(ABSCOR; Higashi, 1995)'
_exptl_crystal_colour green
_exptl_crystal_density_diffrn 1.454
_exptl_crystal_density_method 'not measured'
_exptl_crystal_description block
_exptl_crystal_F_000 1206
_exptl_crystal_size_max 0.25
_exptl_crystal_size_mid 0.2
_exptl_crystal_size_min 0.1
_refine_diff_density_max 0.577
_refine_diff_density_min -0.631
_refine_diff_density_rms 0.113
_refine_ls_extinction_method none
_refine_ls_goodness_of_fit_ref 0.957
_refine_ls_hydrogen_treatment constr
_refine_ls_matrix_type full
_refine_ls_number_parameters 799
_refine_ls_number_reflns 15107
_refine_ls_number_restraints 57
_refine_ls_restrained_S_all 0.956
_refine_ls_R_factor_all 0.0959
_refine_ls_R_factor_gt 0.0484
_refine_ls_shift/su_max 0.001
_refine_ls_shift/su_mean 0.000
_refine_ls_structure_factor_coef Fsqd
_refine_ls_weighting_details 'calc w=1/[\s^2^(Fo^2^)+(0.0701P)^2^+0.0000P] where P=(Fo^2^+2Fc^2^)/3'
_refine_ls_weighting_scheme calc
_refine_ls_wR_factor_gt 0.1055
_refine_ls_wR_factor_ref 0.131
_reflns_number_gt 9608
_reflns_number_total 15107
_reflns_threshold_expression >2sigma(I)
_cod_data_source_file ic0605367sup4.cif
_cod_data_source_block benza(pppeH)
_cod_original_formula_sum 'C63 H45 N6 Ni1.50 O6 S3'
_cod_database_code 4332576

loop_
_space_group_symop_id
_space_group_symop_operation_xyz
1 'x, y, z'
2 '-x, -y, -z'

loop_
_atom_site_label
_atom_site_type_symbol
_atom_site_fract_x
_atom_site_fract_y
_atom_site_fract_z
_atom_site_U_iso_or_equiv
_atom_site_adp_type
_atom_site_occupancy
_atom_site_symmetry_multiplicity
_atom_site_calc_flag
_atom_site_refinement_flags
_atom_site_disorder_assembly
_atom_site_disorder_group
C1 C -0.3189(4) 0.0802(2) 0.06804(12) 0.0144(5) Uani 1 1 d . . .
C2 C 0.2427(4) 0.2467(2) -0.03722(12) 0.0155(5) Uani 1 1 d . . .
C3 C -0.3034(4) 0.4280(2) 0.06460(12) 0.0158(5) Uani 1 1 d . . .
C31 C 0.2159(5) 0.5951(2) 0.85705(13) 0.0209(6) Uani 1 1 d . . .
H31 H 0.3576 0.6294 0.8452 0.025 Uiso 1 1 calc R . .
C32 C 0.2182(5) 0.5491(2) 0.80935(13) 0.0207(5) Uani 1 1 d . . .
H32 H 0.359 0.5523 0.766 0.025 Uiso 1 1 calc R . .
C33 C 0.0148(5) 0.4978(2) 0.82424(13) 0.0182(5) Uani 1 1 d . . .
C34 C -0.1861(5) 0.4950(2) 0.88980(13) 0.0191(5) Uani 1 1 d . . .
H34 H -0.3312 0.4601 0.9032 0.023 Uiso 1 1 calc R . .
C35 C -0.1741(5) 0.5425(2) 0.93485(13) 0.0191(5) Uani 1 1 d . . .
H35 H -0.3141 0.5383 0.979 0.023 Uiso 1 1 calc R . .
C36 C 0.0133(5) 0.4553(2) 0.77395(13) 0.0210(6) Uani 1 1 d . A .
C37 C 0.2324(6) 0.4960(3) 0.70723(14) 0.0279(6) Uani 1 1 d . . .
H37 H 0.3835 0.5474 0.694 0.034 Uiso 1 1 calc R . .
C38 C 0.2313(7) 0.4622(3) 0.66046(16) 0.0351(7) Uani 1 1 d . A .
H38 H 0.3816 0.4915 0.6156 0.042 Uiso 1 1 calc R . .
C39 C 0.0130(7) 0.3860(3) 0.67828(16) 0.0340(8) Uani 1 1 d . . .
C40 C -0.2055(6) 0.3436(3) 0.74471(16) 0.0323(7) Uani 1 1 d . A .
H40 H -0.3562 0.2911 0.7577 0.039 Uiso 1 1 calc R . .
C41 C -0.2065(6) 0.3768(3) 0.79195(15) 0.0256(6) Uani 1 1 d . . .
H41 H -0.3568 0.3462 0.8367 0.031 Uiso 1 1 calc R A .
C11 C -0.2624(5) -0.0096(2) 0.14049(12) 0.0175(5) Uani 1 1 d . . .
H11 H -0.4017 -0.0486 0.15 0.021 Uiso 1 1 calc R . .
C12 C -0.2928(5) 0.0097(2) 0.19207(13) 0.0196(5) Uani 1 1 d . . .
H12 H -0.4508 -0.0164 0.2359 0.024 Uiso 1 1 calc R . .
C13 C -0.0917(5) 0.0679(2) 0.18029(12) 0.0166(5) Uani 1 1 d . . .
C14 C 0.1336(5) 0.1017(2) 0.11410(12) 0.0180(5) Uani 1 1 d . . .
H14 H 0.2763 0.1406 0.103 0.022 Uiso 1 1 calc R . .
C15 C 0.1493(5) 0.0789(2) 0.06519(12) 0.0178(5) Uani 1 1 d . . .
H15 H 0.3046 0.1031 0.0208 0.021 Uiso 1 1 calc R . .
C16 C -0.1128(5) 0.0928(2) 0.23383(12) 0.0192(5) Uani 1 1 d . A .
C17 C -0.3339(5) 0.0315(3) 0.29601(13) 0.0256(6) Uani 1 1 d . . .
H17 H -0.4762 -0.0276 0.3048 0.031 Uiso 1 1 calc R . .
C18 C -0.3485(6) 0.0556(3) 0.34519(14) 0.0303(7) Uani 1 1 d . A .
H18 H -0.5008 0.013 0.3873 0.036 Uiso 1 1 calc R . .
C19 C -0.1441(6) 0.1409(3) 0.33375(14) 0.0291(7) Uani 1 1 d . . .
C20 C 0.0789(6) 0.2038(3) 0.27144(15) 0.0288(7) Uani 1 1 d . A .
H20 H 0.2206 0.2632 0.2629 0.035 Uiso 1 1 calc R . .
C21 C 0.0933(5) 0.1796(3) 0.22229(14) 0.0246(6) Uani 1 1 d . . .
H21 H 0.2452 0.2226 0.1803 0.03 Uiso 1 1 calc R A .
C51 C -0.0723(5) 0.3108(3) 0.92522(14) 0.0242(6) Uani 1 1 d . . .
H51 H -0.0861 0.3721 0.9481 0.029 Uiso 1 1 calc R . .
C52 C -0.0622(5) 0.2806(3) 0.87674(14) 0.0235(6) Uani 1 1 d . . .
H52 H -0.0707 0.3203 0.8673 0.028 Uiso 1 1 calc R . .
C53 C -0.0393(5) 0.1916(2) 0.84121(13) 0.0189(5) Uani 1 1 d . . .
C54 C -0.0324(5) 0.1375(2) 0.85928(15) 0.0250(6) Uani 1 1 d . . .
H54 H -0.0183 0.076 0.8372 0.03 Uiso 1 1 calc R . .
C55 C -0.0457(5) 0.1723(2) 0.90916(14) 0.0245(6) Uani 1 1 d . . .
H55 H -0.0417 0.133 0.9205 0.029 Uiso 1 1 calc R . .
C56 C -0.0106(5) 0.1638(2) 0.78578(13) 0.0183(5) Uani 1 1 d . . .
C57 C -0.0821(5) 0.1988(2) 0.78051(13) 0.0224(6) Uani 1 1 d . . .
H57 H -0.157 0.2375 0.8141 0.027 Uiso 1 1 calc R . .
C58 C -0.0461(5) 0.1785(2) 0.72778(13) 0.0226(6) Uani 1 1 d . . .
H58 H -0.0958 0.2035 0.7255 0.027 Uiso 1 1 calc R . .
C59 C 0.0625(5) 0.1215(2) 0.67743(13) 0.0209(6) Uani 1 1 d . . .
C60 C 0.1359(6) 0.0873(3) 0.68209(14) 0.0276(6) Uani 1 1 d . . .
H60 H 0.2118 0.0491 0.6483 0.033 Uiso 1 1 calc R . .
C61 C 0.1001(6) 0.1080(3) 0.73517(14) 0.0268(6) Uani 1 1 d . . .
H61 H 0.1518 0.0838 0.7372 0.032 Uiso 1 1 calc R . .
C62 C 0.0916(5) 0.0918(2) 0.62247(13) 0.0230(6) Uani 1 1 d . . .
H62 H 0.1751 0.0565 0.5895 0.028 Uiso 1 1 calc R . .
C63 C 0.0119(5) 0.1097(3) 0.61414(13) 0.0235(6) Uani 1 1 d . . .
H63 H -0.0534 0.1534 0.6434 0.028 Uiso 1 1 calc R . .
C64 C 0.0195(5) 0.0657(2) 0.56224(13) 0.0220(6) Uani 1 1 d . . .
C101 C 0.4264(6) 0.5579(3) 0.28662(18) 0.0381(8) Uani 1 1 d . . .
H101 H 0.5991 0.6062 0.252 0.046 Uiso 1 1 calc R . .
C102 C 0.2922(6) 0.4953(3) 0.27346(16) 0.0333(7) Uani 1 1 d . . .
H102 H 0.3727 0.5004 0.2299 0.04 Uiso 1 1 calc R . .
C103 C 0.0369(6) 0.4235(3) 0.32347(15) 0.0304(7) Uani 1 1 d . . .
C104 C -0.0793(6) 0.4177(3) 0.38807(16) 0.0331(7) Uani 1 1 d . . .
C105 C 0.0650(7) 0.4821(3) 0.39944(18) 0.0402(8) Uani 1 1 d . . .
H105 H -0.0116 0.477 0.4425 0.048 Uiso 1 1 calc R . .
C106 C 0.3144(7) 0.5522(3) 0.3498(2) 0.0455(9) Uani 1 1 d . . .
H106 H 0.4093 0.5963 0.3585 0.055 Uiso 1 1 calc R . .
C107 C -0.3411(7) 0.3492(3) 0.44137(18) 0.0428(9) Uani 1 1 d . . .
H107 H -0.4161 0.3452 0.4843 0.051 Uiso 1 1 calc R . .
C108 C -0.4815(6) 0.2907(3) 0.43164(17) 0.0411(8) Uani 1 1 d . . .
H108 H -0.654 0.2478 0.468 0.049 Uiso 1 1 calc R . .
C109 C -0.3763(5) 0.2918(3) 0.36759(15) 0.0306(7) Uani 1 1 d . . .
C110 C -0.1184(5) 0.3549(3) 0.31233(15) 0.0279(6) Uani 1 1 d . . .
C111 C -0.0198(5) 0.3509(3) 0.25025(15) 0.0287(6) Uani 1 1 d . . .
H111 H 0.1525 0.3921 0.2135 0.034 Uiso 1 1 calc R . .
C112 C -0.1669(6) 0.2879(2) 0.24023(16) 0.0303(7) Uani 1 1 d . . .
C113 C -0.4281(6) 0.2280(3) 0.29598(16) 0.0306(7) Uani 1 1 d . . .
C114 C -0.5243(6) 0.2313(3) 0.35784(17) 0.0366(8) Uani 1 1 d . . .
H114 H -0.6963 0.1912 0.3949 0.044 Uiso 1 1 calc R . .
C115 C -0.5711(6) 0.1704(3) 0.28433(18) 0.0373(8) Uani 1 1 d . . .
H115 H -0.7431 0.1328 0.3206 0.045 Uiso 1 1 calc R . .
C116 C -0.4682(7) 0.1677(3) 0.22265(19) 0.0408(8) Uani 1 1 d . . .
H116 H -0.5682 0.1281 0.2162 0.049 Uiso 1 1 calc R . .
C117 C -0.2134(6) 0.2234(3) 0.16808(18) 0.0369(8) Uani 1 1 d . . .
H117 H -0.1427 0.2201 0.1249 0.044 Uiso 1 1 calc R . .
C118 C -0.0678(6) 0.2818(3) 0.17674(17) 0.0325(7) Uani 1 1 d . . .
H118 H 0.1037 0.3193 0.1394 0.039 Uiso 1 1 calc R . .
N1 N -0.2426(4) 0.03677(19) 0.05464(10) 0.0174(4) Uani 1 1 d . . .
N2 N 0.1645(4) 0.27792(19) -0.03215(11) 0.0182(4) Uani 1 1 d . . .
N3 N -0.2525(4) 0.37592(19) 0.05665(11) 0.0185(5) Uani 1 1 d . . .
N31 N 0.0250(4) 0.59450(18) 0.91963(10) 0.0162(4) Uani 1 1 d . . .
N11 N -0.0446(4) 0.02393(18) 0.07722(10) 0.0159(4) Uani 1 1 d . . .
N51 N -0.0638(4) 0.25818(19) 0.94213(11) 0.0194(5) Uani 1 1 d . . .
O51 O -0.0732(4) 0.07849(19) 0.55998(9) 0.0275(5) Uani 1 1 d . . .
O52 O 0.1221(4) 0.01076(19) 0.52066(9) 0.0298(5) Uani 1 1 d . . .
H252 H 0.1175 -0.011 0.493 0.045 Uiso 1 1 calc R . .
S1 S -0.42464(12) 0.14273(6) 0.08690(4) 0.02143(15) Uani 1 1 d . . .
S2 S 0.35652(11) 0.20377(6) -0.04483(3) 0.01890(14) Uani 1 1 d . . .
S3 S -0.36930(12) 0.50289(6) 0.07419(3) 0.02057(14) Uani 1 1 d . . .
Ni1 Ni 0 0 0 0.01334(10) Uani 1 2 d S . .
Ni2 Ni -0.04600(6) 0.32422(3) 0.011305(16) 0.01461(8) Uani 1 1 d . . .
C22A C -0.1853(10) 0.1553(5) 0.3898(2) 0.0238(10) Uani 0.744(6) 1 d PU A 1
H22A H -0.3436 0.1059 0.4293 0.029 Uiso 0.744(6) 1 calc PR A 1
C23A C -0.0094(8) 0.2345(4) 0.3870(2) 0.0303(10) Uani 0.744(6) 1 d PU A 1
H23A H 0.1476 0.2869 0.3486 0.036 Uiso 0.744(6) 1 calc PR A 1
C24A C -0.0547(16) 0.2424(7) 0.4429(4) 0.0338(16) Uani 0.744(6) 1 d PU A 1
C42A C 0.0413(10) 0.3658(5) 0.6243(2) 0.0248(10) Uani 0.744(6) 1 d PU A 1
H42A H 0.2003 0.4082 0.5826 0.03 Uiso 0.744(6) 1 calc PR A 1
C43A C -0.1443(8) 0.2912(4) 0.6308(2) 0.0266(10) Uani 0.744(6) 1 d PU A 1
H43A H -0.304 0.2469 0.6719 0.032 Uiso 0.744(6) 1 calc PR A 1
C44A C -0.1065(14) 0.2757(6) 0.5750(3) 0.0271(12) Uani 0.744(6) 1 d PU A 1
O31A O 0.1043(9) 0.3381(4) 0.5204(3) 0.0373(11) Uani 0.744(6) 1 d PU A 1
O32A O -0.2966(9) 0.1987(4) 0.5865(2) 0.0402(11) Uani 0.744(6) 1 d PU A 1
H32A H -0.2608 0.195 0.5527 0.06 Uiso 0.744(6) 1 calc PR A 1
O11A O -0.2560(9) 0.1754(4) 0.4950(3) 0.0496(14) Uani 0.744(6) 1 d PU A 1
O12A O 0.1329(8) 0.3259(4) 0.43341(17) 0.0428(10) Uani 0.744(6) 1 d PU A 1
H12A H 0.0978 0.3269 0.4666 0.064 Uiso 0.744(6) 1 calc PR A 1
C22B C -0.074(2) 0.1949(11) 0.3714(6) 0.014(3) Uani 0.256(6) 1 d PU A 2
H22B H 0.0851 0.2588 0.3521 0.017 Uiso 0.256(6) 1 calc PR A 2
C23B C -0.2521(19) 0.1462(9) 0.4330(5) 0.021(3) Uani 0.256(6) 1 d PU A 2
H23B H -0.4113 0.0847 0.4514 0.025 Uiso 0.256(6) 1 calc PR A 2
C24B C -0.204(4) 0.1866(18) 0.4722(10) 0.024(4) Uiso 0.256(6) 1 d PU A 2
C42B C -0.085(3) 0.3235(11) 0.6467(7) 0.022(3) Uani 0.256(6) 1 d PU A 2
H42B H -0.249 0.2618 0.6695 0.026 Uiso 0.256(6) 1 calc PR A 2
C43B C 0.081(2) 0.3644(11) 0.5863(6) 0.028(3) Uani 0.256(6) 1 d PU A 2
H43B H 0.2448 0.4237 0.5651 0.034 Uiso 0.256(6) 1 calc PR A 2
C44B C 0.016(4) 0.3183(16) 0.5494(9) 0.021(3) Uiso 0.256(6) 1 d PU A 2
O31B O -0.195(3) 0.2328(12) 0.5778(7) 0.032(3) Uani 0.256(6) 1 d PU A 2
H31B H -0.2159 0.2129 0.5543 0.048 Uiso 0.256(6) 1 calc PR A 2
O32B O 0.180(2) 0.3683(11) 0.4936(6) 0.037(3) Uani 0.256(6) 1 d PU A 2
O11B O 0.014(3) 0.2727(13) 0.4425(7) 0.036(4) Uani 0.256(6) 1 d P A 2
H11B H 0.0338 0.2933 0.4664 0.054 Uiso 0.256(6) 1 calc PR A 2
O12B O -0.362(2) 0.1408(11) 0.5278(6) 0.044(3) Uani 0.256(6) 1 d P A 2

loop_
_atom_site_aniso_label
_atom_site_aniso_U_11
_atom_site_aniso_U_22
_atom_site_aniso_U_33
_atom_site_aniso_U_23
_atom_site_aniso_U_13
_atom_site_aniso_U_12
C1 0.0160(11) 0.0158(12) 0.0147(11) -0.0033(10) -0.0123(10) 0.0090(10)
C2 0.0178(11) 0.0117(12) 0.0176(12) -0.0038(10) -0.0144(10) 0.0075(10)
C3 0.0172(11) 0.0163(13) 0.0169(12) -0.0024(10) -0.0133(10) 0.0091(10)
C31 0.0224(12) 0.0254(15) 0.0233(13) -0.0047(11) -0.0174(11) 0.0154(11)
C32 0.0246(13) 0.0249(15) 0.0197(12) -0.0077(11) -0.0165(11) 0.0181(12)
C33 0.0272(13) 0.0134(12) 0.0257(13) -0.0055(10) -0.0221(12) 0.0121(11)
C34 0.0198(12) 0.0162(13) 0.0223(13) -0.0023(10) -0.0173(11) 0.0075(10)
C35 0.0187(12) 0.0177(13) 0.0228(13) -0.0030(10) -0.0164(11) 0.0092(10)
C36 0.0342(14) 0.0208(14) 0.0269(14) -0.0093(11) -0.0254(13) 0.0195(12)
C37 0.0377(16) 0.0302(17) 0.0239(14) -0.0070(12) -0.0223(13) 0.0232(14)
C38 0.056(2) 0.043(2) 0.0302(16) -0.0148(14) -0.0330(16) 0.0377(18)
C39 0.069(2) 0.042(2) 0.0385(17) -0.0277(15) -0.0470(18) 0.0461(19)
C40 0.0535(19) 0.0364(18) 0.0445(18) -0.0214(15) -0.0442(17) 0.0329(16)
C41 0.0374(16) 0.0265(16) 0.0299(15) -0.0108(12) -0.0290(14) 0.0204(13)
C11 0.0191(12) 0.0196(13) 0.0193(12) -0.0034(10) -0.0145(11) 0.0120(10)
C12 0.0214(12) 0.0199(14) 0.0210(12) -0.0023(11) -0.0158(11) 0.0117(11)
C13 0.0229(12) 0.0170(13) 0.0204(12) -0.0049(10) -0.0171(11) 0.0135(11)
C14 0.0193(12) 0.0215(14) 0.0226(13) -0.0040(11) -0.0167(11) 0.0126(11)
C15 0.0175(11) 0.0226(14) 0.0177(12) -0.0017(10) -0.0129(10) 0.0118(11)
C16 0.0276(13) 0.0250(14) 0.0206(13) -0.0091(11) -0.0193(12) 0.0200(12)
C17 0.0285(14) 0.0351(17) 0.0218(13) -0.0038(12) -0.0179(12) 0.0207(13)
C18 0.0401(17) 0.046(2) 0.0205(14) -0.0083(13) -0.0211(13) 0.0318(16)
C19 0.0533(19) 0.0431(19) 0.0271(15) -0.0209(14) -0.0328(15) 0.0413(17)
C20 0.0461(17) 0.0338(17) 0.0377(16) -0.0189(14) -0.0376(16) 0.0292(15)
C21 0.0337(15) 0.0289(16) 0.0266(14) -0.0106(12) -0.0255(13) 0.0209(13)
C51 0.0367(15) 0.0269(15) 0.0309(14) -0.0118(12) -0.0280(13) 0.0236(13)
C52 0.0379(15) 0.0277(15) 0.0299(14) -0.0119(12) -0.0285(13) 0.0245(13)
C53 0.0222(12) 0.0183(13) 0.0246(13) -0.0035(11) -0.0196(11) 0.0105(11)
C54 0.0397(16) 0.0200(14) 0.0361(16) -0.0117(12) -0.0325(14) 0.0201(13)
C55 0.0390(16) 0.0223(15) 0.0333(15) -0.0080(12) -0.0302(14) 0.0199(13)
C56 0.0203(12) 0.0173(13) 0.0209(12) -0.0040(10) -0.0169(11) 0.0098(10)
C57 0.0291(14) 0.0271(15) 0.0255(13) -0.0102(12) -0.0222(12) 0.0203(12)
C58 0.0306(14) 0.0282(15) 0.0257(14) -0.0071(12) -0.0225(13) 0.0202(13)
C59 0.0236(13) 0.0233(14) 0.0204(13) -0.0038(11) -0.0169(11) 0.0137(11)
C60 0.0394(16) 0.0345(17) 0.0295(15) -0.0160(13) -0.0277(14) 0.0295(15)
C61 0.0417(16) 0.0326(17) 0.0328(15) -0.0148(13) -0.0314(14) 0.0282(14)
C62 0.0257(13) 0.0253(15) 0.0195(13) -0.0056(11) -0.0168(12) 0.0159(12)
C63 0.0285(14) 0.0271(15) 0.0190(13) -0.0060(12) -0.0180(12) 0.0175(12)
C64 0.0224(13) 0.0250(15) 0.0162(12) -0.0024(11) -0.0135(11) 0.0131(12)
C101 0.0329(16) 0.0282(18) 0.049(2) -0.0061(15) -0.0296(16) 0.0171(14)
C102 0.0336(16) 0.0267(17) 0.0377(17) -0.0077(14) -0.0248(14) 0.0200(14)
C103 0.0346(16) 0.0243(16) 0.0390(17) -0.0075(13) -0.0271(15) 0.0197(13)
C104 0.0371(17) 0.0276(17) 0.0403(17) -0.0060(14) -0.0281(15) 0.0205(14)
C105 0.049(2) 0.042(2) 0.0413(19) -0.0095(16) -0.0338(17) 0.0302(18)
C106 0.057(2) 0.039(2) 0.068(2) -0.0189(18) -0.053(2) 0.0296(18)
C107 0.0419(19) 0.044(2) 0.0392(19) 0.0015(16) -0.0255(17) 0.0245(17)
C108 0.0321(17) 0.043(2) 0.0372(18) 0.0055(16) -0.0181(15) 0.0216(16)
C109 0.0271(14) 0.0245(16) 0.0347(16) 0.0007(13) -0.0194(13) 0.0144(13)
C110 0.0260(14) 0.0217(15) 0.0330(15) -0.0024(12) -0.0190(13) 0.0151(12)
C111 0.0270(14) 0.0239(15) 0.0340(16) -0.0022(13) -0.0197(13) 0.0163(12)
C112 0.0330(15) 0.0158(14) 0.0491(19) -0.0045(13) -0.0309(15) 0.0141(12)
C113 0.0326(15) 0.0214(15) 0.0412(17) -0.0018(13) -0.0262(14) 0.0153(13)
C114 0.0248(15) 0.0288(17) 0.0433(19) 0.0058(14) -0.0189(14) 0.0132(13)
C115 0.0319(16) 0.0255(17) 0.054(2) 0.0023(15) -0.0307(16) 0.0124(14)
C116 0.051(2) 0.0271(18) 0.067(2) -0.0055(17) -0.049(2) 0.0190(16)
C117 0.050(2) 0.0231(16) 0.052(2) -0.0069(15) -0.0415(18) 0.0194(15)
C118 0.0348(16) 0.0213(15) 0.0426(18) 0.0011(13) -0.0271(15) 0.0142(13)
N1 0.0204(10) 0.0175(11) 0.0206(10) -0.0040(9) -0.0162(9) 0.0114(9)
N2 0.0206(10) 0.0159(11) 0.0234(11) -0.0035(9) -0.0171(10) 0.0105(9)
N3 0.0211(10) 0.0179(11) 0.0251(11) -0.0033(9) -0.0188(10) 0.0107(9)
N31 0.0190(10) 0.0151(11) 0.0204(10) -0.0036(9) -0.0158(9) 0.0099(9)
N11 0.0208(10) 0.0161(11) 0.0202(10) -0.0053(9) -0.0171(9) 0.0115(9)
N51 0.0262(11) 0.0192(12) 0.0256(11) -0.0060(9) -0.0220(10) 0.0135(10)
O51 0.0350(11) 0.0360(12) 0.0249(10) -0.0099(9) -0.0235(9) 0.0245(10)
O52 0.0381(11) 0.0451(14) 0.0226(10) -0.0136(9) -0.0236(10) 0.0311(11)
S1 0.0202(3) 0.0192(3) 0.0329(4) -0.0013(3) -0.0193(3) 0.0117(3)
S2 0.0204(3) 0.0166(3) 0.0294(3) -0.0014(3) -0.0196(3) 0.0098(3)
S3 0.0198(3) 0.0219(3) 0.0257(3) 0.0002(3) -0.0149(3) 0.0133(3)
Ni1 0.0177(2) 0.0143(2) 0.0179(2) -0.00406(18) -0.01472(19) 0.01031(19)
Ni2 0.02003(16) 0.01440(17) 0.02135(17) -0.00502(13) -0.01745(14) 0.01104(14)
C22A 0.026(2) 0.032(3) 0.022(3) -0.004(2) -0.017(2) 0.019(2)
C23A 0.037(2) 0.043(3) 0.025(2) -0.0072(19) -0.024(2) 0.025(2)
C24A 0.054(5) 0.048(5) 0.037(3) -0.023(3) -0.042(4) 0.037(4)
C42A 0.031(2) 0.029(3) 0.025(2) -0.0056(19) -0.022(2) 0.018(2)
C43A 0.034(2) 0.033(2) 0.025(2) -0.0079(17) -0.0247(19) 0.0199(19)
C44A 0.037(4) 0.034(4) 0.030(3) -0.009(3) -0.028(3) 0.023(3)
O31A 0.038(3) 0.056(3) 0.024(3) -0.006(2) -0.022(2) 0.029(2)
O32A 0.049(3) 0.049(3) 0.041(2) -0.0081(18) -0.040(2) 0.024(2)
O11A 0.053(3) 0.063(3) 0.040(3) -0.003(3) -0.039(3) 0.026(3)
O12A 0.048(2) 0.061(3) 0.0311(18) -0.0072(18) -0.033(2) 0.028(2)
C22B 0.004(5) 0.020(6) 0.007(5) 0.000(4) -0.001(5) 0.006(4)
C23B 0.019(5) 0.026(6) 0.017(5) -0.002(4) -0.013(4) 0.012(4)
C42B 0.028(7) 0.010(6) 0.034(7) -0.005(5) -0.026(6) 0.008(5)
C43B 0.043(7) 0.037(7) 0.028(6) -0.009(5) -0.029(6) 0.027(6)
O31B 0.041(8) 0.040(10) 0.036(6) -0.005(6) -0.033(7) 0.021(7)
O32B 0.041(6) 0.056(8) 0.016(6) -0.004(5) -0.019(5) 0.030(6)
O11B 0.033(8) 0.040(8) 0.028(6) -0.001(6) -0.029(6) 0.007(7)
O12B 0.052(7) 0.061(8) 0.025(6) 0.002(5) -0.027(6) 0.029(6)

loop_
_atom_type_symbol
_atom_type_description
_atom_type_scat_dispersion_real
_atom_type_scat_dispersion_imag
_atom_type_scat_source
C C 0.0033 0.0016 'International Tables Vol C Tables 4.2.6.8 and 6.1.1.4'
H H 0 0 'International Tables Vol C Tables 4.2.6.8 and 6.1.1.4'
N N 0.0061 0.0033 'International Tables Vol C Tables 4.2.6.8 and 6.1.1.4'
O O 0.0106 0.006 'International Tables Vol C Tables 4.2.6.8 and 6.1.1.4'
S S 0.1246 0.1234 'International Tables Vol C Tables 4.2.6.8 and 6.1.1.4'
Ni Ni 0.3393 1.1124 'International Tables Vol C Tables 4.2.6.8 and 6.1.1.4'

loop_
_geom_angle_atom_site_label_1
_geom_angle_atom_site_label_2
_geom_angle_atom_site_label_3
_geom_angle
_geom_angle_site_symmetry_1
_geom_angle_site_symmetry_3
N1 C1 S1 179.5(2) . .
N2 C2 S2 179.4(3) . .
N3 C3 S3 178.7(3) . .
N31 C31 C32 124.0(6) . .
N31 C31 H31 118 . .
C32 C31 H31 118 . .
C31 C32 C33 120.2(2) . .
C31 C32 H32 119.9 . .
C33 C32 H32 119.9 . .
C32 C33 C34 115.8(2) . .
C32 C33 C36 122.7(2) . .
C34 C33 C36 121.4(5) . .
C35 C34 C33 120.4(5) . .
C35 C34 H34 119.8 . .
C33 C34 H34 119.8 . .
N31 C35 C34 123.4(2) . .
N31 C35 H35 118.3 . .
C34 C35 H35 118.3 . .
C41 C36 C37 118.5(3) . .
C41 C36 C33 120.8(3) . .
C37 C36 C33 120.7(3) . .
C38 C37 C36 120.8(3) . .
C38 C37 H37 119.6 . .
C36 C37 H37 119.6 . .
C37 C38 C39 120.9(3) . .
C37 C38 H38 119.6 . .
C39 C38 H38 119.6 . .
C38 C39 C40 118.2(3) . .
C38 C39 C42A 114.3(4) . .
C40 C39 C42A 127.3(4) . .
C38 C39 C42B 140.5(7) . .
C40 C39 C42B 101.3(6) . .
C41 C40 C39 121.4(3) . .
C41 C40 H40 119.3 . .
C39 C40 H40 119.3 . .
C40 C41 C36 120.1(3) . .
C40 C41 H41 119.9 . .
C36 C41 H41 119.9 . .
N11 C11 C12 123.0(5) . .
N11 C11 H11 118.5 . .
C12 C11 H11 118.5 . .
C11 C12 C13 120.3(2) . .
C11 C12 H12 119.9 . .
C13 C12 H12 119.9 . .
C12 C13 C14 115.9(2) . .
C12 C13 C16 122.6(2) . .
C14 C13 C16 121.4(5) . .
C15 C14 C13 120.4(5) . .
C15 C14 H14 119.8 . .
C13 C14 H14 119.8 . .
N11 C15 C14 123.0(2) . .
N11 C15 H15 118.5 . .
C14 C15 H15 118.5 . .
C17 C16 C21 118.6(2) . .
C17 C16 C13 121.8(2) . .
C21 C16 C13 119.6(2) . .
C18 C17 C16 120.8(3) . .
C18 C17 H17 119.6 . .
C16 C17 H17 119.6 . .
C19 C18 C17 120.8(3) . .
C19 C18 H18 119.6 . .
C17 C18 H18 119.6 . .
C18 C19 C20 118.8(3) . .
C18 C19 C22A 114.9(3) . .
C20 C19 C22A 126.3(3) . .
C18 C19 C22B 138.6(5) . .
C20 C19 C22B 102.6(5) . .
C21 C20 C19 120.3(3) . .
C21 C20 H20 119.8 . .
C19 C20 H20 119.8 . .
C20 C21 C16 120.7(3) . .
C20 C21 H21 119.6 . .
C16 C21 H21 119.6 . .
N51 C51 C52 123.6(3) . .
N51 C51 H51 118.2 . .
C52 C51 H51 118.2 . .
C51 C52 C53 120.2(3) . .
C51 C52 H52 119.9 . .
C53 C52 H52 119.9 . .
C54 C53 C52 115.8(2) . .
C54 C53 C56 123.6(3) . .
C52 C53 C56 120.5(5) . .
C55 C54 C53 120.6(3) . .
C55 C54 H54 119.7 . .
C53 C54 H54 119.7 . .
N51 C55 C54 123.4(3) . .
N51 C55 H55 118.3 . .
C54 C55 H55 118.3 . .
C61 C56 C57 117.5(5) . .
C61 C56 C53 121.8(6) . .
C57 C56 C53 120.6(2) . .
C58 C57 C56 121.4(3) . .
C58 C57 H57 119.3 . .
C56 C57 H57 119.3 . .
C57 C58 C59 121.1(3) . .
C57 C58 H58 119.5 . .
C59 C58 H58 119.5 . .
C60 C59 C58 117.9(2) . .
C60 C59 C62 118.8(3) . .
C58 C59 C62 123.3(6) . .
C61 C60 C59 121.1(3) . .
C61 C60 H60 119.5 . .
C59 C60 H60 119.5 . .
C60 C61 C56 121.2(7) . .
C60 C61 H61 119.4 . .
C56 C61 H61 119.4 . .
C63 C62 C59 126.0(3) . .
C63 C62 H62 117 . .
C59 C62 H62 117 . .
C62 C63 C64 123.5(3) . .
C62 C63 H63 118.2 . .
C64 C63 H63 118.2 . .
O51 C64 O52 123.0(3) . .
O51 C64 C63 120.4(3) . .
O52 C64 C63 116.6(6) . .
C102 C101 C106 121.0(3) . .
C102 C101 H101 119.5 . .
C106 C101 H101 119.5 . .
C101 C102 C103 120.9(3) . .
C101 C102 H102 119.6 . .
C103 C102 H102 119.6 . .
C102 C103 C104 118.6(3) . .
C102 C103 C110 123.3(3) . .
C104 C103 C110 118.1(3) . .
C105 C104 C103 118.8(3) . .
C105 C104 C107 120.7(3) . .
C103 C104 C107 120.5(3) . .
C106 C105 C104 121.5(3) . .
C106 C105 H105 119.3 . .
C104 C105 H105 119.3 . .
C105 C106 C101 119.2(7) . .
C105 C106 H106 120.4 . .
C101 C106 H106 120.4 . .
C108 C107 C104 121.3(3) . .
C108 C107 H107 119.3 . .
C104 C107 H107 119.3 . .
C107 C108 C109 121.1(3) . .
C107 C108 H108 119.4 . .
C109 C108 H108 119.4 . .
C114 C109 C110 118.8(3) . .
C114 C109 C108 120.9(3) . .
C110 C109 C108 120.4(3) . .
C111 C110 C109 119.6(3) . .
C111 C110 C103 121.9(3) . .
C109 C110 C103 118.5(3) . .
C110 C111 C112 121.6(3) . .
C110 C111 H111 119.2 . .
C112 C111 H111 119.2 . .
C111 C112 C118 122.1(3) . .
C111 C112 C113 119.5(3) . .
C118 C112 C113 118.4(3) . .
C114 C113 C115 124.0(3) . .
C114 C113 C112 118.0(3) . .
C115 C113 C112 118.0(3) . .
C113 C114 C109 122.3(3) . .
C113 C114 H114 118.8 . .
C109 C114 H114 118.8 . .
C116 C115 C113 121.6(3) . .
C116 C115 H115 119.2 . .
C113 C115 H115 119.2 . .
C115 C116 C117 120.2(7) . .
C115 C116 H116 119.9 . .
C117 C116 H116 119.9 . .
C118 C117 C116 120.5(3) . .
C118 C117 H117 119.8 . .
C116 C117 H117 119.8 . .
C117 C118 C112 121.3(3) . .
C117 C118 H118 119.4 . .
C112 C118 H118 119.4 . .
C1 N1 Ni1 158.8(2) . .
C2 N2 Ni2 159.1(2) . .
C3 N3 Ni2 158.7(2) . .
C35 N31 C31 116.2(2) . .
C35 N31 Ni2 122.63(17) . 2_566
C31 N31 Ni2 121.16(17) . 2_566
C15 N11 C11 117.2(2) . .
C15 N11 Ni1 120.23(17) . .
C11 N11 Ni1 122.4(4) . .
C55 N51 C51 116.5(2) . .
C55 N51 Ni2 124.01(18) . 1_556
C51 N51 Ni2 119.25(19) . 1_556
C64 O52 H252 109.5 . .
C1 S1 Ni2 103.74(9) . .
C2 S2 Ni1 98.32(9) . .
C3 S3 Ni2 104.43(9) . 2_565
N1 Ni1 N1 180.00(13) 2 .
N1 Ni1 N11 91.39(8) 2 2
N1 Ni1 N11 88.61(8) . 2
N1 Ni1 N11 88.61(8) 2 .
N1 Ni1 N11 91.39(8) . .
N11 Ni1 N11 180.00(13) 2 .
N1 Ni1 S2 87.68(6) 2 .
N1 Ni1 S2 92.32(6) . .
N11 Ni1 S2 90.80(6) 2 .
N11 Ni1 S2 89.20(6) . .
N1 Ni1 S2 92.32(6) 2 2
N1 Ni1 S2 87.68(6) . 2
N11 Ni1 S2 89.20(6) 2 2
N11 Ni1 S2 90.80(6) . 2
S2 Ni1 S2 180.00(4) . 2
N2 Ni2 N3 177.64(9) . .
N2 Ni2 N51 93.74(9) . 1_554
N3 Ni2 N51 88.40(9) . 1_554
N2 Ni2 N31 91.17(9) . 2_566
N3 Ni2 N31 86.63(8) . 2_566
N51 Ni2 N31 173.68(8) 1_554 2_566
N2 Ni2 S1 90.62(6) . .
N3 Ni2 S1 90.26(6) . .
N51 Ni2 S1 92.79(6) 1_554 .
N31 Ni2 S1 91.13(6) 2_566 .
N2 Ni2 S3 81.99(6) . 2_565
N3 Ni2 S3 97.17(6) . 2_565
N51 Ni2 S3 86.19(6) 1_554 2_565
N31 Ni2 S3 90.56(6) 2_566 2_565
S1 Ni2 S3 172.46(3) . 2_565
C23A C22A C19 122.2(5) . .
C23A C22A H22A 118.9 . .
C19 C22A H22A 118.9 . .
C22A C23A C24A 120.5(5) . .
C22A C23A H23A 119.8 . .
C24A C23A H23A 119.8 . .
O11A C24A O12A 123.3(7) . .
O11A C24A C23A 123.6(6) . .
O12A C24A C23A 113.1(7) . .
C43A C42A C39 123.2(5) . .
C43A C42A H42A 118.4 . .
C39 C42A H42A 118.4 . .
C42A C43A C44A 121.0(5) . .
C42A C43A H43A 119.5 . .
C44A C43A H43A 119.5 . .
O32A C44A O31A 124.6(6) . .
O32A C44A C43A 115.0(6) . .
O31A C44A C43A 120.3(6) . .
C44A O32A H32A 109.5 . .
C24A O12A H12A 109.5 . .
C23B C22B C19 116.6(10) . .
C23B C22B H22B 121.7 . .
C19 C22B H22B 121.7 . .
C22B C23B C24B 121.4(13) . .
C22B C23B H23B 119.3 . .
C24B C23B H23B 119.3 . .
O12B C24B O11B 125.3(17) . .
O12B C24B C23B 122.5(19) . .
O11B C24B C23B 112.2(16) . .
C43B C42B C39 113.8(12) . .
C43B C42B H42B 123.1 . .
C39 C42B H42B 123.1 . .
C42B C43B C44B 120.9(14) . .
C42B C43B H43B 119.6 . .
C44B C43B H43B 119.6 . .
O31B C44B O32B 127.4(17) . .
O31B C44B C43B 115.4(17) . .
O32B C44B C43B 117.2(17) . .
C44B O31B H31B 109.5 . .
C24B O11B H11B 109.5 . .

loop_
_geom_bond_atom_site_label_1
_geom_bond_atom_site_label_2
_geom_bond_distance
_geom_bond_site_symmetry_2
C1 N1 1.165(7) .
C1 S1 1.646(3) .
C2 N2 1.161(8) .
C2 S2 1.645(3) .
C3 N3 1.164(7) .
C3 S3 1.643(3) .
C31 N31 1.345(3) .
C31 C32 1.370(4) .
C31 H31 0.95 .
C32 C33 1.394(9) .
C32 H32 0.95 .
C33 C34 1.402(4) .
C33 C36 1.475(4) .
C34 C35 1.376(4) .
C34 H34 0.95 .
C35 N31 1.343(8) .
C35 H35 0.95 .
C36 C41 1.398(4) .
C36 C37 1.402(4) .
C37 C38 1.384(9) .
C37 H37 0.95 .
C38 C39 1.390(5) .
C38 H38 0.95 .
C39 C40 1.400(5) .
C39 C42A 1.462(5) .
C39 C42B 1.575(14) .
C40 C41 1.385(4) .
C40 H40 0.95 .
C41 H41 0.95 .
C11 N11 1.345(3) .
C11 C12 1.374(3) .
C11 H11 0.95 .
C12 C13 1.401(9) .
C12 H12 0.95 .
C13 C14 1.402(4) .
C13 C16 1.477(3) .
C14 C15 1.373(7) .
C14 H14 0.95 .
C15 N11 1.343(8) .
C15 H15 0.95 .
C16 C17 1.394(4) .
C16 C21 1.396(4) .
C17 C18 1.385(4) .
C17 H17 0.95 .
C18 C19 1.383(5) .
C18 H18 0.95 .
C19 C20 1.404(5) .
C19 C22A 1.469(5) .
C19 C22B 1.555(14) .
C20 C21 1.385(4) .
C20 H20 0.95 .
C21 H21 0.95 .
C51 N51 1.349(8) .
C51 C52 1.372(4) .
C51 H51 0.95 .
C52 C53 1.400(4) .
C52 H52 0.95 .
C53 C54 1.389(9) .
C53 C56 1.478(4) .
C54 C55 1.384(4) .
C54 H54 0.95 .
C55 N51 1.332(4) .
C55 H55 0.95 .
C56 C61 1.394(9) .
C56 C57 1.401(9) .
C57 C58 1.372(4) .
C57 H57 0.95 .
C58 C59 1.398(4) .
C58 H58 0.95 .
C59 C60 1.394(10) .
C59 C62 1.456(4) .
C60 C61 1.382(4) .
C60 H60 0.95 .
C61 H61 0.95 .
C62 C63 1.332(10) .
C62 H62 0.95 .
C63 C64 1.466(4) .
C63 H63 0.95 .
C64 O51 1.237(9) .
C64 O52 1.312(3) .
C101 C102 1.365(5) .
C101 C106 1.389(5) .
C101 H101 0.95 .
C102 C103 1.403(4) .
C102 H102 0.95 .
C103 C104 1.414(5) .
C103 C110 1.481(10) .
C104 C105 1.402(11) .
C104 C107 1.438(5) .
C105 C106 1.372(5) .
C105 H105 0.95 .
C106 H106 0.95 .
C107 C108 1.342(11) .
C107 H107 0.95 .
C108 C109 1.427(5) .
C108 H108 0.95 .
C109 C114 1.404(5) .
C109 C110 1.423(4) .
C110 C111 1.381(4) .
C111 C112 1.395(10) .
C111 H111 0.95 .
C112 C118 1.415(5) .
C112 C113 1.442(4) .
C113 C114 1.388(5) .
C113 C115 1.420(11) .
C114 H114 0.95 .
C115 C116 1.356(5) .
C115 H115 0.95 .
C116 C117 1.409(5) .
C116 H116 0.95 .
C117 C118 1.360(11) .
C117 H117 0.95 .
C118 H118 0.95 .
N1 Ni1 2.057(5) .
N2 Ni2 2.019(5) .
N3 Ni2 2.034(5) .
N31 Ni2 2.123(2) 2_566
N11 Ni1 2.085(2) .
N51 Ni2 2.118(2) 1_556
O52 H252 0.84 .
S1 Ni2 2.5146(8) .
S2 Ni1 2.5218(7) .
S3 Ni2 2.5601(8) 2_565
Ni1 N1 2.057(5) 2
Ni1 N11 2.085(2) 2
Ni1 S2 2.5218(7) 2
Ni2 N51 2.118(2) 1_554
Ni2 N31 2.123(2) 2_566
Ni2 S3 2.5601(8) 2_565
C22A C23A 1.320(6) .
C22A H22A 0.95 .
C23A C24A 1.468(8) .
C23A H23A 0.95 .
C24A O11A 1.257(10) .
C24A O12A 1.291(7) .
C42A C43A 1.327(6) .
C42A H42A 0.95 .
C43A C44A 1.478(7) .
C43A H43A 0.95 .
C44A O32A 1.270(7) .
C44A O31A 1.274(7) .
O32A H32A 0.84 .
O12A H12A 0.84 .
C22B C23B 1.352(16) .
C22B H22B 0.95 .
C23B C24B 1.47(2) .
C23B H23B 0.95 .
C24B O12B 1.24(2) .
C24B O11B 1.27(2) .
C42B C43B 1.305(19) .
C42B H42B 0.95 .
C43B C44B 1.52(2) .
C43B H43B 0.95 .
C44B O31B 1.244(19) .
C44B O32B 1.26(2) .
O31B H31B 0.84 .
O11B H11B 0.84 .

loop_
_geom_hbond_atom_site_label_D
_geom_hbond_atom_site_label_H
_geom_hbond_atom_site_label_A
_geom_hbond_distance_DH
_geom_hbond_distance_HA
_geom_hbond_distance_DA
_geom_hbond_angle_DHA
_geom_hbond_site_symmetry_A
_geom_hbond_publ_flag
O12A H12A O31A 0.840 1.776 2.595(6) 164.33 . yes
O32A H32A O11A 0.840 1.760 2.585(6) 166.89 . yes
O11B H11B O32B 0.840 1.83 2.64(2) 161.22 . yes
O31B H31B O12B 0.840 1.81 2.62(2) 161.59 . yes
O52 H252 O51 0.840 1.804 2.637(3) 171.42 2_556 yes
